data_4034479
loop_
_publ_author_name
'Chang, Meng-Yang'
'Wu, Yan-Shin'
'Tsai, Yu-Lin'
'Chen, Hsing-Yin'

_publ_section_title
;
 Synthesis of 2-Sulfonyl Indenes and Indanes.
;
_journal_issue 18
_journal_name_full 'The Journal of organic chemistry'
_journal_page_first 11699
_journal_page_last 11723
_journal_paper_doi 10.1021/acs.joc.9b01606
_journal_volume 84
_journal_year 2019
_chemical_formula_sum 'C25 H26 O5 S'
_chemical_formula_weight 438.52
_space_group_crystal_system monoclinic
_space_group_IT_number 14
_space_group_name_Hall '-P 2yn'
_space_group_name_H-M_alt 'P 1 21/n 1'
_atom_sites_solution_hydrogens geom
_audit_creation_method SHELXL-2014/6
_cell_angle_alpha 90
_cell_angle_beta 102.577(2)
_cell_angle_gamma 90
_cell_formula_units_Z 4
_cell_length_a 11.9401(5)
_cell_length_b 11.1292(5)
_cell_length_c 17.5921(7)
_cell_measurement_reflns_used 5920
_cell_measurement_temperature 296(2)
_cell_measurement_theta_max 25.7725
_cell_measurement_theta_min 2.3161
_cell_volume 2281.61(17)
_computing_cell_refinement 'SAINT V8.34A (Bruker AXS Inc., 2013)'
_computing_data_collection 'Bruker APEX2'
_computing_data_reduction 'SAINT V8.34A (Bruker AXS Inc., 2013)'
_computing_molecular_graphics 'Bruker SHELXTL'
_computing_publication_material 'Bruker SHELXTL'
_computing_structure_refinement 'SHELXL-2014/6 (Sheldrick, 2014)'
_diffrn_ambient_temperature 296(2)
_diffrn_detector_area_resol_mean 8.3333
_diffrn_measured_fraction_theta_full 0.996
_diffrn_measured_fraction_theta_max 0.993
_diffrn_measurement_device_type 'Bruker APEX-II CCD'
_diffrn_measurement_method '\f and \w scans'
_diffrn_radiation_type MoK\a
_diffrn_radiation_wavelength 0.71073
_diffrn_reflns_av_R_equivalents 0.0272
_diffrn_reflns_av_unetI/netI 0.0248
_diffrn_reflns_Laue_measured_fraction_full 0.996
_diffrn_reflns_Laue_measured_fraction_max 0.993
_diffrn_reflns_limit_h_max 14
_diffrn_reflns_limit_h_min -14
_diffrn_reflns_limit_k_max 13
_diffrn_reflns_limit_k_min -13
_diffrn_reflns_limit_l_max 21
_diffrn_reflns_limit_l_min -19
_diffrn_reflns_number 19375
_diffrn_reflns_point_group_measured_fraction_full 0.996
_diffrn_reflns_point_group_measured_fraction_max 0.993
_diffrn_reflns_theta_full 25.242
_diffrn_reflns_theta_max 26.389
_diffrn_reflns_theta_min 1.886
_exptl_absorpt_coefficient_mu 0.175
_exptl_absorpt_correction_T_max 0.9485
_exptl_absorpt_correction_T_min 0.8978
_exptl_absorpt_correction_type multi-scan
_exptl_absorpt_process_details 'SADABS V2014/4 (Bruker AXS Inc.)'
_exptl_crystal_colour Colorless
_exptl_crystal_density_diffrn 1.277
_exptl_crystal_density_meas ?
_exptl_crystal_density_method 'not measured'
_exptl_crystal_description Lump
_exptl_crystal_F_000 928
_exptl_crystal_size_max 0.22
_exptl_crystal_size_mid 0.20
_exptl_crystal_size_min 0.20
_refine_diff_density_max 0.508
_refine_diff_density_min -0.315
_refine_diff_density_rms 0.049
_refine_ls_extinction_method none
_refine_ls_goodness_of_fit_ref 1.039
_refine_ls_hydrogen_treatment constr
_refine_ls_matrix_type full
_refine_ls_number_parameters 304
_refine_ls_number_reflns 4633
_refine_ls_number_restraints 39
_refine_ls_restrained_S_all 1.039
_refine_ls_R_factor_all 0.0642
_refine_ls_R_factor_gt 0.0513
_refine_ls_shift/su_max 0.018
_refine_ls_shift/su_mean 0.001
_refine_ls_structure_factor_coef Fsqd
_refine_ls_weighting_details 'w=1/[\s^2^(Fo^2^)+(0.0794P)^2^+1.0008P] where P=(Fo^2^+2Fc^2^)/3'
_refine_ls_weighting_scheme calc
_refine_ls_wR_factor_gt 0.1444
_refine_ls_wR_factor_ref 0.1558
_reflns_Friedel_coverage 0.000
_reflns_number_gt 3684
_reflns_number_total 4633
_reflns_threshold_expression 'I > 2\s(I)'
_cod_data_source_file jo9b01606_si_001.cif
_cod_data_source_block 170738_0m
_cod_depositor_comments
;
The following automatic conversions were performed:

data item '_exptl_crystal_density_meas' value 'not measured' was
changed to '?' -- the value is perceived as not measured.

Automatic conversion script
Id: cif_fix_values 6909 2019-04-08 15:41:33Z antanas 
;
_cod_original_sg_symbol_H-M 'P 21/n'
_cod_database_code 4034479
_shelx_space_group_comment
;
The symmetry employed for this shelxl refinement is uniquely defined
by the following loop, which should always be used as a source of
symmetry information in preference to the above space-group names.
They are only intended as comments.
;
_shelxl_version_number 2014/6

loop_
_space_group_symop_operation_xyz
'x, y, z'
'-x+1/2, y+1/2, -z+1/2'
'-x, -y, -z'
'x-1/2, -y-1/2, z-1/2'

loop_
_atom_site_label
_atom_site_type_symbol
_atom_site_fract_x
_atom_site_fract_y
_atom_site_fract_z
_atom_site_U_iso_or_equiv
_atom_site_adp_type
_atom_site_occupancy
_atom_site_site_symmetry_order
_atom_site_calc_flag
_atom_site_refinement_flags_posn
_atom_site_refinement_flags_adp
_atom_site_refinement_flags_occupancy
_atom_site_disorder_assembly
_atom_site_disorder_group
S1 S 0.59802(4) 1.17173(5) 0.13416(3) 0.04504(18) Uani 1 1 d . . . . .
O1 O 0.35179(16) 0.74779(18) 0.34518(11) 0.0721(5) Uani 1 1 d . . . . .
O2 O 0.48598(12) 1.12475(16) 0.10076(10) 0.0605(4) Uani 1 1 d . . . . .
O4 O 0.42387(16) 0.60537(16) 0.24299(12) 0.0723(5) Uani 1 1 d . . . . .
O5 O 0.60567(16) 1.29220(14) 0.16420(11) 0.0648(5) Uani 1 1 d . . . . .
C1 C 0.2398(3) 0.7176(4) 0.3069(2) 0.0978(11) Uani 1 1 d . . . . .
H5 H 0.2047 0.7852 0.2770 0.147 Uiso 1 1 calc R U . . .
H1 H 0.1960 0.6962 0.3446 0.147 Uiso 1 1 calc R U . . .
H6 H 0.2421 0.6508 0.2727 0.147 Uiso 1 1 calc R U . . .
C2 C 0.42228(19) 0.7950(2) 0.29970(13) 0.0524(5) Uani 1 1 d . . . . .
C3 C 0.46018(18) 0.9138(2) 0.31062(12) 0.0491(5) Uani 1 1 d . . . . .
C4 C 0.54118(16) 0.95573(19) 0.27054(11) 0.0412(4) Uani 1 1 d . . . . .
C5 C 0.59655(17) 1.07865(19) 0.27774(12) 0.0435(5) Uani 1 1 d . . . . .
H13 H 0.5372 1.1408 0.2663 0.052 Uiso 1 1 calc R U . . .
C6 C 0.66597(16) 1.07564(18) 0.21154(11) 0.0407(4) Uani 1 1 d . . . . .
H19 H 0.7443 1.1040 0.2324 0.049 Uiso 1 1 calc R U . . .
C7 C 0.68425(18) 1.15899(19) 0.06496(12) 0.0450(5) Uani 1 1 d . . . . .
C8 C 0.6383(2) 1.1122(2) -0.00820(13) 0.0626(7) Uani 1 1 d . . . . .
H22 H 0.5614 1.0903 -0.0216 0.075 Uiso 1 1 calc R U . . .
C9 C 0.7069(3) 1.0985(3) -0.06077(14) 0.0733(8) Uani 1 1 d . . . . .
H23 H 0.6750 1.0686 -0.1101 0.088 Uiso 1 1 calc R U . . .
C10 C 0.8217(2) 1.1279(3) -0.04254(15) 0.0702(7) Uani 1 1 d . . . . .
C11 C 0.8970(3) 1.1090(4) -0.0997(2) 0.1155(14) Uani 1 1 d . . . . .
H24 H 0.8615 1.0521 -0.1386 0.173 Uiso 1 1 calc R U . . .
H3 H 0.9703 1.0789 -0.0728 0.173 Uiso 1 1 calc R U . . .
H2 H 0.9073 1.1841 -0.1242 0.173 Uiso 1 1 calc R U . . .
C13 C 0.46461(18) 0.7206(2) 0.24773(13) 0.0505(5) Uani 1 1 d . . . . .
C14 C 0.4682(4) 0.5245(3) 0.1958(3) 0.1386(19) Uani 1 1 d . . . . .
H9 H 0.4337 0.5396 0.1421 0.208 Uiso 1 1 calc R U . . .
H7 H 0.4514 0.4437 0.2090 0.208 Uiso 1 1 calc R U . . .
H8 H 0.5497 0.5348 0.2042 0.208 Uiso 1 1 calc R U . . .
C15 C 0.54366(18) 0.76364(19) 0.20702(12) 0.0450(5) Uani 1 1 d . . . . .
H12 H 0.5706 0.7147 0.1720 0.054 Uiso 1 1 calc R U . . .
C16 C 0.58147(16) 0.88122(18) 0.21971(11) 0.0398(4) Uani 1 1 d . . . . .
C17 C 0.66983(18) 0.94409(19) 0.18490(12) 0.0462(5) Uani 1 1 d . . . . .
H10 H 0.6507 0.9385 0.1285 0.055 Uiso 1 1 calc R U . . .
H11 H 0.7453 0.9097 0.2041 0.055 Uiso 1 1 calc R U . . .
C18 C 0.67625(18) 1.10380(19) 0.35616(12) 0.0465(5) Uani 1 1 d . . . . .
C19 C 0.6778(3) 1.2140(2) 0.39254(15) 0.0659(7) Uani 1 1 d . . . . .
H18 H 0.6258 1.2734 0.3709 0.079 Uiso 1 1 calc R U . . .
C20 C 0.7585(3) 1.2362(3) 0.46257(17) 0.0867(11) Uani 1 1 d . . . . .
H17 H 0.7596 1.3106 0.4868 0.104 Uiso 1 1 calc R U . . .
C21 C 0.8345(3) 1.1504(4) 0.49491(17) 0.0858(10) Uani 1 1 d . . . . .
H16 H 0.8873 1.1655 0.5412 0.103 Uiso 1 1 calc R U . . .
C22 C 0.8330(2) 1.0422(3) 0.45922(16) 0.0801(8) Uani 1 1 d . . . . .
H15 H 0.8851 0.9830 0.4812 0.096 Uiso 1 1 calc R U . . .
C23 C 0.7551(2) 1.0192(2) 0.39060(14) 0.0617(6) Uani 1 1 d . . . . .
H14 H 0.7558 0.9445 0.3670 0.074 Uiso 1 1 calc R U . . .
C24 C 0.79870(19) 1.1914(2) 0.08404(13) 0.0587(6) Uani 1 1 d . . . . .
H20 H 0.8299 1.2239 0.1327 0.070 Uiso 1 1 calc R U . . .
C25 C 0.8661(2) 1.1754(3) 0.03097(15) 0.0709(8) Uani 1 1 d . . . . .
H21 H 0.9432 1.1967 0.0444 0.085 Uiso 1 1 calc R U . . .
O3 O 0.4080(11) 0.996(2) 0.3490(7) 0.078(3) Uani 0.512(7) 1 d D U P A 1
C12 C 0.3333(6) 0.9944(7) 0.3853(5) 0.094(2) Uani 0.512(7) 1 d D U P A 1
H12A H 0.2614 0.9752 0.3509 0.141 Uiso 0.512(7) 1 calc R U P A 1
H12B H 0.3280 1.0719 0.4082 0.141 Uiso 0.512(7) 1 calc R U P A 1
H12C H 0.3509 0.9349 0.4256 0.141 Uiso 0.512(7) 1 calc R U P A 1
O3' O 0.4365(11) 0.992(2) 0.3668(6) 0.069(2) Uani 0.488(7) 1 d D U P A 2
C12' C 0.4322(7) 0.9758(7) 0.4334(4) 0.088(2) Uani 0.488(7) 1 d D U P A 2
H12D H 0.3830 0.9087 0.4366 0.132 Uiso 0.488(7) 1 calc R U P A 2
H12E H 0.4024 1.0463 0.4535 0.132 Uiso 0.488(7) 1 calc R U P A 2
H12F H 0.5079 0.9593 0.4635 0.132 Uiso 0.488(7) 1 calc R U P A 2

loop_
_atom_site_aniso_label
_atom_site_aniso_U_11
_atom_site_aniso_U_22
_atom_site_aniso_U_33
_atom_site_aniso_U_23
_atom_site_aniso_U_13
_atom_site_aniso_U_12
S1 0.0414(3) 0.0383(3) 0.0543(3) 0.0046(2) 0.0079(2) 0.0014(2)
O1 0.0657(11) 0.0798(13) 0.0783(12) -0.0013(10) 0.0324(9) -0.0203(9)
O2 0.0370(8) 0.0691(11) 0.0715(10) 0.0094(8) 0.0030(7) 0.0001(7)
O4 0.0755(12) 0.0491(11) 0.0997(14) -0.0123(9) 0.0354(10) -0.0160(9)
O5 0.0807(12) 0.0369(9) 0.0812(11) 0.0014(8) 0.0276(9) 0.0032(8)
C1 0.0597(17) 0.115(3) 0.127(3) -0.015(2) 0.0383(18) -0.0230(18)
C2 0.0449(11) 0.0594(14) 0.0558(12) -0.0004(11) 0.0170(9) -0.0084(10)
C3 0.0446(11) 0.0536(13) 0.0528(12) -0.0089(10) 0.0183(9) -0.0043(9)
C4 0.0360(9) 0.0443(12) 0.0438(10) -0.0034(9) 0.0097(8) -0.0005(8)
C5 0.0426(10) 0.0398(11) 0.0512(11) -0.0018(9) 0.0169(9) 0.0038(8)
C6 0.0358(9) 0.0418(11) 0.0448(10) 0.0029(8) 0.0096(8) 0.0028(8)
C7 0.0463(11) 0.0414(12) 0.0450(11) 0.0053(9) 0.0050(8) -0.0046(9)
C8 0.0574(13) 0.0774(18) 0.0484(12) 0.0003(12) 0.0014(10) -0.0181(12)
C9 0.0813(18) 0.093(2) 0.0438(12) -0.0068(13) 0.0097(12) -0.0223(16)
C10 0.0755(17) 0.084(2) 0.0551(14) 0.0017(13) 0.0231(13) -0.0106(15)
C11 0.114(3) 0.168(4) 0.078(2) -0.017(2) 0.050(2) -0.019(3)
C13 0.0474(12) 0.0449(13) 0.0577(12) -0.0039(10) 0.0082(9) -0.0073(9)
C14 0.170(4) 0.067(2) 0.213(5) -0.064(3) 0.118(4) -0.050(2)
C15 0.0466(11) 0.0432(12) 0.0452(10) -0.0032(9) 0.0100(8) 0.0030(9)
C16 0.0375(9) 0.0414(11) 0.0401(9) 0.0012(8) 0.0078(8) 0.0046(8)
C17 0.0490(11) 0.0425(12) 0.0520(11) 0.0039(9) 0.0217(9) 0.0078(9)
C18 0.0503(11) 0.0443(12) 0.0503(11) -0.0112(9) 0.0228(9) -0.0103(9)
C19 0.0947(19) 0.0474(14) 0.0654(15) -0.0118(12) 0.0385(14) -0.0132(13)
C20 0.137(3) 0.070(2) 0.0638(16) -0.0320(16) 0.0442(19) -0.049(2)
C21 0.095(2) 0.104(3) 0.0563(15) -0.0137(17) 0.0126(15) -0.044(2)
C22 0.0663(16) 0.107(3) 0.0608(15) -0.0113(16) 0.0003(13) -0.0076(16)
C23 0.0594(14) 0.0631(16) 0.0589(13) -0.0138(12) 0.0047(11) 0.0042(12)
C24 0.0501(13) 0.0749(17) 0.0498(12) -0.0079(11) 0.0076(10) -0.0140(11)
C25 0.0514(14) 0.098(2) 0.0636(15) -0.0060(14) 0.0140(11) -0.0185(13)
O3 0.080(6) 0.074(3) 0.095(5) -0.026(5) 0.049(5) -0.007(5)
C12 0.082(4) 0.093(5) 0.122(5) -0.028(4) 0.057(4) -0.003(3)
O3' 0.070(5) 0.080(4) 0.069(4) -0.032(4) 0.039(4) -0.017(5)
C12' 0.100(5) 0.100(5) 0.071(4) -0.023(3) 0.036(3) -0.012(4)

loop_
_atom_type_symbol
_atom_type_description
_atom_type_scat_dispersion_real
_atom_type_scat_dispersion_imag
_atom_type_scat_source
C C 0.0033 0.0016 'International Tables Vol C Tables 4.2.6.8 and 6.1.1.4'
H H 0.0000 0.0000 'International Tables Vol C Tables 4.2.6.8 and 6.1.1.4'
O O 0.0106 0.0060 'International Tables Vol C Tables 4.2.6.8 and 6.1.1.4'
S S 0.1246 0.1234 'International Tables Vol C Tables 4.2.6.8 and 6.1.1.4'

loop_
_geom_angle_atom_site_label_1
_geom_angle_atom_site_label_2
_geom_angle_atom_site_label_3
_geom_angle
O5 S1 O2 117.96(11)
O5 S1 C7 109.22(10)
O2 S1 C7 108.67(10)
O5 S1 C6 107.29(10)
O2 S1 C6 108.81(10)
C7 S1 C6 104.00(9)
C2 O1 C1 116.7(2)
C13 O4 C14 117.6(2)
O1 C1 H5 109.5
O1 C1 H1 109.5
H5 C1 H1 109.5
O1 C1 H6 109.5
H5 C1 H6 109.5
H1 C1 H6 109.5
O1 C2 C3 119.9(2)
O1 C2 C13 120.1(2)
C3 C2 C13 119.7(2)
O3 C3 C4 117.8(8)
O3' C3 C4 114.7(7)
O3 C3 C2 122.2(7)
O3' C3 C2 125.6(7)
C4 C3 C2 119.11(19)
C16 C4 C3 120.3(2)
C16 C4 C5 112.94(17)
C3 C4 C5 126.77(18)
C4 C5 C18 114.70(17)
C4 C5 C6 102.15(15)
C18 C5 C6 110.46(16)
C4 C5 H13 109.8
C18 C5 H13 109.8
C6 C5 H13 109.8
C17 C6 C5 107.54(16)
C17 C6 S1 112.13(14)
C5 C6 S1 109.14(13)
C17 C6 H19 109.3
C5 C6 H19 109.3
S1 C6 H19 109.3
C24 C7 C8 119.6(2)
C24 C7 S1 120.44(17)
C8 C7 S1 119.93(17)
C9 C8 C7 119.7(2)
C9 C8 H22 120.2
C7 C8 H22 120.2
C8 C9 C10 121.8(2)
C8 C9 H23 119.1
C10 C9 H23 119.1
C9 C10 C25 117.7(2)
C9 C10 C11 121.4(3)
C25 C10 C11 120.8(3)
C10 C11 H24 109.5
C10 C11 H3 109.5
H24 C11 H3 109.5
C10 C11 H2 109.5
H24 C11 H2 109.5
H3 C11 H2 109.5
O4 C13 C15 124.4(2)
O4 C13 C2 114.7(2)
C15 C13 C2 120.9(2)
O4 C14 H9 109.5
O4 C14 H7 109.5
H9 C14 H7 109.5
O4 C14 H8 109.5
H9 C14 H8 109.5
H7 C14 H8 109.5
C16 C15 C13 118.47(19)
C16 C15 H12 120.8
C13 C15 H12 120.8
C4 C16 C15 121.60(18)
C4 C16 C17 111.02(18)
C15 C16 C17 127.35(18)
C16 C17 C6 104.38(16)
C16 C17 H10 110.9
C6 C17 H10 110.9
C16 C17 H11 110.9
C6 C17 H11 110.9
H10 C17 H11 108.9
C23 C18 C19 117.7(2)
C23 C18 C5 120.42(19)
C19 C18 C5 121.7(2)
C18 C19 C20 119.8(3)
C18 C19 H18 120.1
C20 C19 H18 120.1
C21 C20 C19 120.8(3)
C21 C20 H17 119.6
C19 C20 H17 119.6
C20 C21 C22 119.4(3)
C20 C21 H16 120.3
C22 C21 H16 120.3
C21 C22 C23 120.5(3)
C21 C22 H15 119.7
C23 C22 H15 119.7
C18 C23 C22 121.7(3)
C18 C23 H14 119.1
C22 C23 H14 119.1
C25 C24 C7 119.8(2)
C25 C24 H20 120.1
C7 C24 H20 120.1
C24 C25 C10 121.4(2)
C24 C25 H21 119.3
C10 C25 H21 119.3
C12 O3 C3 136.3(18)
O3 C12 H12A 109.5
O3 C12 H12B 109.5
H12A C12 H12B 109.5
O3 C12 H12C 109.5
H12A C12 H12C 109.5
H12B C12 H12C 109.5
C12' O3' C3 130.9(19)
O3' C12' H12D 109.5
O3' C12' H12E 109.5
H12D C12' H12E 109.5
O3' C12' H12F 109.5
H12D C12' H12F 109.5
H12E C12' H12F 109.5

loop_
_geom_bond_atom_site_label_1
_geom_bond_atom_site_label_2
_geom_bond_distance
S1 O5 1.4367(17)
S1 O2 1.4373(16)
S1 C7 1.763(2)
S1 C6 1.782(2)
O1 C2 1.385(3)
O1 C1 1.401(4)
O4 C13 1.368(3)
O4 C14 1.403(4)
C1 H5 0.9600
C1 H1 0.9600
C1 H6 0.9600
C2 C3 1.397(3)
C2 C13 1.407(3)
C3 O3 1.365(19)
C3 O3' 1.394(18)
C3 C4 1.395(3)
C4 C16 1.381(3)
C4 C5 1.513(3)
C5 C18 1.522(3)
C5 C6 1.570(3)
C5 H13 0.9800
C6 C17 1.541(3)
C6 H19 0.9800
C7 C24 1.382(3)
C7 C8 1.386(3)
C8 C9 1.370(4)
C8 H22 0.9300
C9 C10 1.377(4)
C9 H23 0.9300
C10 C25 1.391(4)
C10 C11 1.503(4)
C11 H24 0.9600
C11 H3 0.9600
C11 H2 0.9600
C13 C15 1.388(3)
C14 H9 0.9600
C14 H7 0.9600
C14 H8 0.9600
C15 C16 1.386(3)
C15 H12 0.9300
C16 C17 1.503(3)
C17 H10 0.9700
C17 H11 0.9700
C18 C23 1.375(3)
C18 C19 1.382(3)
C19 C20 1.411(4)
C19 H18 0.9300
C20 C21 1.354(5)
C20 H17 0.9300
C21 C22 1.357(5)
C21 H16 0.9300
C22 C23 1.378(3)
C22 H15 0.9300
C23 H14 0.9300
C24 C25 1.370(3)
C24 H20 0.9300
C25 H21 0.9300
O3 C12 1.205(11)
C12 H12A 0.9600
C12 H12B 0.9600
C12 H12C 0.9600
O3' C12' 1.198(11)
C12' H12D 0.9600
C12' H12E 0.9600
C12' H12F 0.9600
